data_4514775
loop_
_publ_author_name
'Yang, Junfeng'
'Sekiguchi, Yoshiya'
'Yoshikai, Naohiko'

_publ_section_title
;
 Cobalt-Catalyzed Enantioselective and Chemodivergent Addition of
 Cyclopropanols to Oxabicyclic Alkenes
;
_journal_issue 6
_journal_name_full 'ACS Catalysis'
_journal_page_first 5638
_journal_paper_doi 10.1021/acscatal.9b00655
_journal_volume 9
_journal_year 2019
_chemical_absolute_configuration ad
_chemical_formula_sum 'C19 H18 O2'
_chemical_formula_weight 278.33
_space_group_crystal_system orthorhombic
_space_group_IT_number 19
_space_group_name_Hall 'P 2ac 2ab'
_space_group_name_H-M_alt 'P 21 21 21'
_symmetry_space_group_name_Hall 'P 2ac 2ab'
_symmetry_space_group_name_H-M 'P 21 21 21'
_atom_sites_solution_hydrogens geom
_atom_sites_solution_primary dual
_cell_angle_alpha 90
_cell_angle_beta 90
_cell_angle_gamma 90
_cell_formula_units_Z 8
_cell_length_a 9.6630(2)
_cell_length_b 9.7186(2)
_cell_length_c 31.0442(7)
_cell_measurement_reflns_used 9768
_cell_measurement_temperature 100.(2)
_cell_measurement_theta_max 67.5762
_cell_measurement_theta_min 2.8468
_cell_volume 2915.39(11)
_computing_cell_refinement 'SAINT V8.38A (Bruker AXS Inc., 2017)'
_computing_data_collection 'APEX3 (Bruker AXS Inc., 2017)'
_computing_data_reduction 'SAINT V8.38A (Bruker AXS Inc., 2017)'
_computing_publication_material 'APEX3 (Bruker AXS Inc., 2017)'
_computing_structure_refinement 'SHELXL-2016/6 (Sheldrick, 2016)'
_computing_structure_solution 'XT, VERSION 2014/5'
_diffrn_ambient_temperature 100.(2)
_diffrn_detector_area_resol_mean 8.3333
_diffrn_measured_fraction_theta_full 0.987
_diffrn_measured_fraction_theta_max 0.987
_diffrn_measurement_device_type 'CCD area detector'
_diffrn_measurement_method 'phi and omega scans'
_diffrn_radiation_monochromator 'Multilayer Mirror'
_diffrn_radiation_type CuK\a
_diffrn_radiation_wavelength 1.54178
_diffrn_reflns_av_R_equivalents 0.0336
_diffrn_reflns_av_unetI/netI 0.0290
_diffrn_reflns_limit_h_max 10
_diffrn_reflns_limit_h_min -11
_diffrn_reflns_limit_k_max 11
_diffrn_reflns_limit_k_min -11
_diffrn_reflns_limit_l_max 37
_diffrn_reflns_limit_l_min -36
_diffrn_reflns_number 23955
_diffrn_reflns_theta_full 67.87
_diffrn_reflns_theta_max 67.87
_diffrn_reflns_theta_min 2.85
_diffrn_source 'Incoatec Microfocus Source'
_diffrn_source_type 'Bruker Kappa Duo APEX2'
_exptl_absorpt_coefficient_mu 0.639
_exptl_absorpt_correction_T_max 0.84
_exptl_absorpt_correction_T_min 0.70
_exptl_absorpt_correction_type multi-scan
_exptl_absorpt_process_details
;
SADABS-2016/2 - Bruker AXS area detector scaling and absorption correction
;
_exptl_crystal_colour colourless
_exptl_crystal_density_diffrn 1.268
_exptl_crystal_density_method 'not measured'
_exptl_crystal_description block
_exptl_crystal_F_000 1184
_exptl_crystal_size_max 0.320
_exptl_crystal_size_mid 0.300
_exptl_crystal_size_min 0.280
_refine_diff_density_max 0.326
_refine_diff_density_min -0.281
_refine_ls_abs_structure_details
;

Flack x determined using 2178 quotients [(I+)-(I-)]/[(I+)+(I-)]
(Parsons, Flack and Wagner, Acta Cryst. B69 (2013) 249-259).
;
_refine_ls_abs_structure_Flack 0.08(5)
_refine_ls_extinction_method none
_refine_ls_goodness_of_fit_ref 1.060
_refine_ls_hydrogen_treatment constr
_refine_ls_matrix_type full
_refine_ls_number_parameters 379
_refine_ls_number_reflns 5203
_refine_ls_number_restraints 0
_refine_ls_restrained_S_all 1.060
_refine_ls_R_factor_all 0.0296
_refine_ls_R_factor_gt 0.0295
_refine_ls_shift/su_max 0.001
_refine_ls_shift/su_mean 0.000
_refine_ls_structure_factor_coef Fsqd
_refine_ls_weighting_details 'w=1/[\s^2^(Fo^2^)+(0.0354P)^2^+0.6813P] where P=(Fo^2^+2Fc^2^)/3'
_refine_ls_weighting_scheme calc
_refine_ls_wR_factor_gt 0.0742
_refine_ls_wR_factor_ref 0.0743
_reflns_number_gt 5177
_reflns_number_total 5203
_reflns_threshold_expression 'I > 2\s(I)'
_cod_data_source_file cs9b00655_si_002.cif
_cod_data_source_block yoshi67s
_cod_depositor_comments
;
The following automatic conversions were performed:

'_exptl_absorpt_correction_type' value 'Multi-Scan' changed to
'multi-scan' according to
/home/data/users/saulius/crontab/automatic-downloads/current/ACS/lib/dictionaries/cif_core.dic
dictionary named 'cif_core.dic' version 2.4.2 from 2011-04-26.

Automatic conversion script
Id: cif_fix_values 4973 2017-02-22 13:04:09Z antanas 
;
_cod_database_code 4514775

loop_
_space_group_symop_operation_xyz
'x, y, z'
'-x+1/2, -y, z+1/2'
'-x, y+1/2, -z+1/2'
'x+1/2, -y+1/2, -z'

loop_
_atom_site_type_symbol
_atom_site_label
_atom_site_fract_x
_atom_site_fract_y
_atom_site_fract_z
_atom_site_U_iso_or_equiv
_atom_site_adp_type
_atom_site_calc_flag
_atom_site_refinement_flags_adp
_atom_site_refinement_flags_posn
_atom_site_occupancy
C C1 0.48333(19) 0.67820(18) 0.81959(6) 0.0210(4) Uani d . . 1
H H1 0.546025 0.726319 0.801454 0.025 Uiso calc U R 1
C C2 0.4806(2) 0.70572(19) 0.86367(6) 0.0229(4) Uani d . . 1
H H2 0.542117 0.771823 0.875553 0.027 Uiso calc U R 1
C C3 0.3884(2) 0.6370(2) 0.89017(6) 0.0240(4) Uani d . . 1
H H3 0.387259 0.655511 0.920212 0.029 Uiso calc U R 1
C C4 0.2975(2) 0.54105(19) 0.87290(6) 0.0246(4) Uani d . . 1
H H4 0.233388 0.49483 0.891038 0.03 Uiso calc U R 1
C C5 0.3005(2) 0.51279(19) 0.82909(6) 0.0224(4) Uani d . . 1
H H5 0.238251 0.447071 0.817337 0.027 Uiso calc U R 1
C C6 0.39440(19) 0.58037(18) 0.80212(6) 0.0203(4) Uani d . . 1
C C7 0.3967(2) 0.54097(19) 0.75522(6) 0.0230(4) Uani d . . 1
C C8 0.4740(2) 0.63076(19) 0.72354(6) 0.0228(4) Uani d . . 1
H H8A 0.564209 0.657028 0.736241 0.027 Uiso calc U R 1
H H8B 0.420452 0.716184 0.718664 0.027 Uiso calc U R 1
C C9 0.4994(2) 0.56049(18) 0.68027(6) 0.0218(4) Uani d . . 1
H H9A 0.412586 0.516116 0.67057 0.026 Uiso calc U R 1
H H9B 0.569795 0.487493 0.68405 0.026 Uiso calc U R 1
C C10 0.54855(18) 0.66076(18) 0.64557(5) 0.0184(4) Uani d . . 1
H H10 0.632364 0.712285 0.655415 0.022 Uiso calc U R 1
C C11 0.43189(19) 0.76167(19) 0.63173(5) 0.0208(4) Uani d . . 1
H H11A 0.346296 0.746343 0.64859 0.025 Uiso calc U R 1
H H11B 0.461301 0.858701 0.634954 0.025 Uiso calc U R 1
C C12 0.41135(19) 0.7231(2) 0.58383(6) 0.0221(4) Uani d . . 1
H H12 0.319708 0.749913 0.571435 0.027 Uiso calc U R 1
C C13 0.53534(17) 0.77460(19) 0.55906(5) 0.0184(4) Uani d . . 1
C C14 0.5563(2) 0.88137(19) 0.53037(6) 0.0225(4) Uani d . . 1
H H14 0.483162 0.941952 0.522716 0.027 Uiso calc U R 1
C C15 0.6884(2) 0.89706(19) 0.51306(6) 0.0230(4) Uani d . . 1
H H15 0.705324 0.968502 0.49285 0.028 Uiso calc U R 1
C C16 0.79530(19) 0.81001(19) 0.52488(5) 0.0208(4) Uani d . . 1
H H16 0.884607 0.823124 0.512765 0.025 Uiso calc U R 1
C C17 0.77421(18) 0.70312(18) 0.55434(5) 0.0179(4) Uani d . . 1
H H17 0.847762 0.643939 0.562652 0.022 Uiso calc U R 1
C C18 0.64304(18) 0.68679(17) 0.57086(5) 0.0161(3) Uani d . . 1
C C19 0.57694(19) 0.58599(19) 0.60217(5) 0.0191(4) Uani d . . 1
H H19 0.626581 0.496151 0.604979 0.023 Uiso calc U R 1
C C20 0.82914(18) 0.48233(19) 0.82980(6) 0.0201(4) Uani d . . 1
H H20 0.773019 0.556974 0.820566 0.024 Uiso calc U R 1
C C21 0.8515(2) 0.46183(19) 0.87332(6) 0.0217(4) Uani d . . 1
H H21 0.810932 0.522108 0.89384 0.026 Uiso calc U R 1
C C22 0.9332(2) 0.3530(2) 0.88687(6) 0.0233(4) Uani d . . 1
H H22 0.949153 0.339064 0.916744 0.028 Uiso calc U R 1
C C23 0.9919(2) 0.26429(19) 0.85697(6) 0.0254(4) Uani d . . 1
H H23 1.047169 0.189276 0.866417 0.031 Uiso calc U R 1
C C24 0.9699(2) 0.28518(19) 0.81324(6) 0.0224(4) Uani d . . 1
H H24 1.010611 0.224763 0.792793 0.027 Uiso calc U R 1
C C25 0.88803(19) 0.39470(18) 0.79928(5) 0.0190(4) Uani d . . 1
C C26 0.8623(2) 0.4239(2) 0.75263(6) 0.0242(4) Uani d . . 1
C C27 0.9294(2) 0.33244(19) 0.71923(5) 0.0207(4) Uani d . . 1
H H27A 0.905623 0.23544 0.72555 0.025 Uiso calc U R 1
H H27B 1.03118 0.341844 0.721455 0.025 Uiso calc U R 1
C C28 0.88509(18) 0.36609(18) 0.67325(5) 0.0188(4) Uani d . . 1
H H28A 0.789459 0.332764 0.668554 0.023 Uiso calc U R 1
H H28B 0.885281 0.467147 0.669241 0.023 Uiso calc U R 1
C C29 0.98085(17) 0.30032(17) 0.64004(5) 0.0168(3) Uani d . . 1
H H29 0.985726 0.198479 0.644374 0.02 Uiso calc U R 1
C C30 0.93610(18) 0.33466(18) 0.59330(5) 0.0168(3) Uani d . . 1
H H30 0.833985 0.331385 0.588171 0.02 Uiso calc U R 1
C C31 1.02103(18) 0.24804(18) 0.56260(5) 0.0166(3) Uani d . . 1
C C32 0.9934(2) 0.13301(18) 0.53800(5) 0.0199(4) Uani d . . 1
H H32 0.903999 0.092293 0.537908 0.024 Uiso calc U R 1
C C33 1.1006(2) 0.0783(2) 0.51329(6) 0.0243(4) Uani d . . 1
H H33 1.083731 0.000479 0.495546 0.029 Uiso calc U R 1
C C34 1.2318(2) 0.1365(2) 0.51434(6) 0.0256(4) Uani d . . 1
H H34 1.303404 0.098064 0.497185 0.031 Uiso calc U R 1
C C35 1.26023(19) 0.2507(2) 0.54019(5) 0.0226(4) Uani d . . 1
H H35 1.350645 0.288849 0.541589 0.027 Uiso calc U R 1
C C36 1.15266(18) 0.30618(18) 0.56360(5) 0.0183(4) Uani d . . 1
C C37 1.14000(18) 0.42528(19) 0.59480(5) 0.0198(4) Uani d . . 1
H H37 1.211345 0.498984 0.591326 0.024 Uiso calc U R 1
C C38 1.12824(18) 0.36456(19) 0.64075(5) 0.0199(4) Uani d . . 1
H H38A 1.135865 0.437242 0.662964 0.024 Uiso calc U R 1
H H38B 1.199965 0.293764 0.645972 0.024 Uiso calc U R 1
O O1 0.33452(18) 0.43855(16) 0.74328(5) 0.0393(4) Uani d . . 1
O O2 0.43850(13) 0.57594(14) 0.58443(4) 0.0230(3) Uani d . . 1
O O3 0.7923(2) 0.52191(19) 0.74202(5) 0.0508(5) Uani d . . 1
O O4 0.99847(13) 0.46871(12) 0.58691(4) 0.0200(3) Uani d . . 1

loop_
_atom_site_aniso_label
_atom_site_aniso_U_11
_atom_site_aniso_U_22
_atom_site_aniso_U_33
_atom_site_aniso_U_12
_atom_site_aniso_U_13
_atom_site_aniso_U_23
C1 0.0203(9) 0.0212(8) 0.0216(9) 0.0025(7) 0.0030(7) 0.0034(7)
C2 0.0230(9) 0.0235(9) 0.0222(9) 0.0036(7) -0.0021(7) 0.0001(7)
C3 0.0269(9) 0.0273(9) 0.0177(8) 0.0075(8) 0.0017(7) 0.0024(7)
C4 0.0251(9) 0.0251(9) 0.0236(9) 0.0038(8) 0.0057(8) 0.0069(8)
C5 0.0229(9) 0.0196(9) 0.0248(9) 0.0012(8) 0.0014(7) 0.0043(7)
C6 0.0220(9) 0.0191(8) 0.0200(8) 0.0056(7) 0.0034(7) 0.0026(7)
C7 0.0240(9) 0.0223(9) 0.0226(9) -0.0016(7) 0.0024(7) 0.0016(7)
C8 0.0277(10) 0.0223(9) 0.0185(8) -0.0008(8) 0.0038(7) 0.0014(7)
C9 0.0239(9) 0.0207(9) 0.0209(9) 0.0010(8) 0.0033(7) 0.0005(7)
C10 0.0189(8) 0.0193(8) 0.0170(8) -0.0013(7) 0.0020(7) -0.0013(7)
C11 0.0183(8) 0.0235(9) 0.0206(8) 0.0016(7) 0.0034(7) -0.0013(7)
C12 0.0165(8) 0.0276(9) 0.0223(9) 0.0002(7) -0.0020(7) -0.0018(7)
C13 0.0162(8) 0.0222(8) 0.0170(8) 0.0013(7) -0.0032(6) -0.0060(7)
C14 0.0271(9) 0.0227(9) 0.0177(8) 0.0056(8) -0.0072(7) -0.0017(7)
C15 0.0329(10) 0.0220(9) 0.0141(8) -0.0044(8) -0.0016(7) 0.0010(7)
C16 0.0222(9) 0.0241(9) 0.0161(8) -0.0053(7) 0.0029(7) -0.0040(7)
C17 0.0182(8) 0.0191(8) 0.0165(8) 0.0005(7) -0.0005(7) -0.0042(6)
C18 0.0190(9) 0.0166(8) 0.0128(7) -0.0010(7) -0.0018(6) -0.0030(6)
C19 0.0205(8) 0.0180(8) 0.0187(8) -0.0011(7) 0.0019(7) -0.0008(7)
C20 0.0186(9) 0.0205(9) 0.0213(9) -0.0003(7) 0.0004(7) -0.0013(7)
C21 0.0230(9) 0.0227(9) 0.0195(9) -0.0054(7) 0.0019(7) -0.0062(7)
C22 0.0277(9) 0.0262(9) 0.0159(8) -0.0069(8) -0.0023(7) -0.0003(7)
C23 0.0328(10) 0.0219(9) 0.0216(9) 0.0022(8) -0.0028(8) 0.0017(7)
C24 0.0274(10) 0.0207(9) 0.0191(8) 0.0018(7) 0.0006(7) -0.0013(7)
C25 0.0188(8) 0.0203(8) 0.0179(8) -0.0015(7) 0.0010(7) -0.0018(7)
C26 0.0260(9) 0.0265(9) 0.0200(9) 0.0060(8) -0.0005(8) -0.0011(8)
C27 0.0239(9) 0.0221(9) 0.0160(8) 0.0046(8) 0.0012(7) 0.0003(7)
C28 0.0181(8) 0.0210(8) 0.0172(8) 0.0023(7) -0.0002(7) -0.0009(7)
C29 0.0163(8) 0.0188(8) 0.0154(8) 0.0001(7) -0.0006(6) 0.0002(6)
C30 0.0149(8) 0.0181(8) 0.0173(8) 0.0005(7) -0.0005(6) -0.0005(6)
C31 0.0178(8) 0.0196(8) 0.0125(7) 0.0024(7) -0.0009(6) 0.0027(6)
C32 0.0244(9) 0.0205(8) 0.0149(7) -0.0011(8) -0.0017(7) 0.0005(6)
C33 0.0350(11) 0.0231(9) 0.0147(8) 0.0052(8) 0.0014(8) -0.0010(7)
C34 0.0284(10) 0.0324(10) 0.0160(8) 0.0123(8) 0.0055(7) 0.0038(7)
C35 0.0184(9) 0.0321(10) 0.0172(8) 0.0023(8) 0.0022(7) 0.0076(7)
C36 0.0192(8) 0.0217(9) 0.0140(8) -0.0005(7) -0.0006(7) 0.0039(7)
C37 0.0173(8) 0.0215(8) 0.0208(9) -0.0038(7) -0.0003(7) 0.0012(7)
C38 0.0176(8) 0.0251(9) 0.0168(8) -0.0025(7) -0.0010(7) -0.0008(7)
O1 0.0554(10) 0.0367(9) 0.0258(7) -0.0202(7) 0.0098(7) -0.0050(6)
O2 0.0195(6) 0.0258(6) 0.0238(6) -0.0062(5) 0.0021(5) -0.0046(5)
O3 0.0748(13) 0.0559(11) 0.0217(7) 0.0444(10) -0.0041(8) -0.0026(7)
O4 0.0237(6) 0.0160(6) 0.0201(6) 0.0010(5) 0.0006(5) 0.0015(5)

loop_
_atom_type_symbol
_atom_type_description
_atom_type_scat_dispersion_real
_atom_type_scat_dispersion_imag
_atom_type_scat_source
C C 0.0181 0.0091 'International Tables Vol C Tables 4.2.6.8 and 6.1.1.4'
H H 0.0000 0.0000 'International Tables Vol C Tables 4.2.6.8 and 6.1.1.4'
O O 0.0492 0.0322 'International Tables Vol C Tables 4.2.6.8 and 6.1.1.4'

loop_
_geom_angle_atom_site_label_1
_geom_angle_atom_site_label_2
_geom_angle_atom_site_label_3
_geom_angle
C6 C1 C2 120.10(17)
C6 C1 H1 120.0
C2 C1 H1 120.0
C3 C2 C1 120.19(18)
C3 C2 H2 119.9
C1 C2 H2 119.9
C2 C3 C4 120.11(17)
C2 C3 H3 119.9
C4 C3 H3 119.9
C5 C4 C3 119.88(18)
C5 C4 H4 120.1
C3 C4 H4 120.1
C4 C5 C6 120.48(18)
C4 C5 H5 119.8
C6 C5 H5 119.8
C1 C6 C5 119.23(16)
C1 C6 C7 122.79(16)
C5 C6 C7 117.97(17)
O1 C7 C6 119.61(17)
O1 C7 C8 121.08(17)
C6 C7 C8 119.30(16)
C7 C8 C9 113.16(15)
C7 C8 H8A 108.9
C9 C8 H8A 108.9
C7 C8 H8B 108.9
C9 C8 H8B 108.9
H8A C8 H8B 107.8
C8 C9 C10 112.63(14)
C8 C9 H9A 109.1
C10 C9 H9A 109.1
C8 C9 H9B 109.1
C10 C9 H9B 109.1
H9A C9 H9B 107.8
C9 C10 C11 111.81(14)
C9 C10 C19 111.57(14)
C11 C10 C19 100.55(13)
C9 C10 H10 110.8
C11 C10 H10 110.8
C19 C10 H10 110.8
C12 C11 C10 101.89(14)
C12 C11 H11A 111.4
C10 C11 H11A 111.4
C12 C11 H11B 111.4
C10 C11 H11B 111.4
H11A C11 H11B 109.3
O2 C12 C13 100.91(14)
O2 C12 C11 101.70(14)
C13 C12 C11 107.93(14)
O2 C12 H12 114.9
C13 C12 H12 114.9
C11 C12 H12 114.9
C14 C13 C18 121.27(16)
C14 C13 C12 133.91(17)
C18 C13 C12 104.82(15)
C13 C14 C15 117.70(17)
C13 C14 H14 121.1
C15 C14 H14 121.1
C16 C15 C14 120.96(16)
C16 C15 H15 119.5
C14 C15 H15 119.5
C15 C16 C17 121.21(17)
C15 C16 H16 119.4
C17 C16 H16 119.4
C18 C17 C16 117.60(16)
C18 C17 H17 121.2
C16 C17 H17 121.2
C17 C18 C13 121.25(16)
C17 C18 C19 134.35(16)
C13 C18 C19 104.40(15)
O2 C19 C18 100.84(13)
O2 C19 C10 101.41(13)
C18 C19 C10 109.08(14)
O2 C19 H19 114.6
C18 C19 H19 114.6
C10 C19 H19 114.6
C21 C20 C25 120.80(17)
C21 C20 H20 119.6
C25 C20 H20 119.6
C20 C21 C22 119.71(17)
C20 C21 H21 120.1
C22 C21 H21 120.1
C21 C22 C23 120.28(17)
C21 C22 H22 119.9
C23 C22 H22 119.9
C22 C23 C24 120.00(18)
C22 C23 H23 120.0
C24 C23 H23 120.0
C23 C24 C25 120.13(17)
C23 C24 H24 119.9
C25 C24 H24 119.9
C24 C25 C20 119.08(16)
C24 C25 C26 122.66(16)
C20 C25 C26 118.26(16)
O3 C26 C25 120.29(17)
O3 C26 C27 120.94(17)
C25 C26 C27 118.73(16)
C26 C27 C28 113.28(15)
C26 C27 H27A 108.9
C28 C27 H27A 108.9
C26 C27 H27B 108.9
C28 C27 H27B 108.9
H27A C27 H27B 107.7
C29 C28 C27 111.86(14)
C29 C28 H28A 109.2
C27 C28 H28A 109.2
C29 C28 H28B 109.2
C27 C28 H28B 109.2
H28A C28 H28B 107.9
C28 C29 C30 111.91(14)
C28 C29 C38 112.19(14)
C30 C29 C38 100.50(13)
C28 C29 H29 110.6
C30 C29 H29 110.6
C38 C29 H29 110.6
O4 C30 C31 100.86(13)
O4 C30 C29 101.86(13)
C31 C30 C29 108.56(13)
O4 C30 H30 114.7
C31 C30 H30 114.7
C29 C30 H30 114.7
C32 C31 C36 121.20(17)
C32 C31 C30 133.95(17)
C36 C31 C30 104.81(15)
C31 C32 C33 117.98(18)
C31 C32 H32 121.0
C33 C32 H32 121.0
C34 C33 C32 120.67(17)
C34 C33 H33 119.7
C32 C33 H33 119.7
C33 C34 C35 121.12(17)
C33 C34 H34 119.4
C35 C34 H34 119.4
C36 C35 C34 117.73(17)
C36 C35 H35 121.1
C34 C35 H35 121.1
C35 C36 C31 121.24(17)
C35 C36 C37 134.21(17)
C31 C36 C37 104.52(15)
O4 C37 C36 100.99(13)
O4 C37 C38 101.36(13)
C36 C37 C38 107.70(14)
O4 C37 H37 115.0
C36 C37 H37 115.0
C38 C37 H37 115.0
C37 C38 C29 101.96(13)
C37 C38 H38A 111.4
C29 C38 H38A 111.4
C37 C38 H38B 111.4
C29 C38 H38B 111.4
H38A C38 H38B 109.2
C19 O2 C12 96.03(13)
C30 O4 C37 96.16(12)

loop_
_geom_bond_atom_site_label_1
_geom_bond_atom_site_label_2
_geom_bond_distance
C1 C6 1.392(3)
C1 C2 1.395(3)
C1 H1 0.95
C2 C3 1.384(3)
C2 H2 0.95
C3 C4 1.389(3)
C3 H3 0.95
C4 C5 1.388(3)
C4 H4 0.95
C5 C6 1.399(3)
C5 H5 0.95
C6 C7 1.506(2)
C7 O1 1.220(3)
C7 C8 1.513(3)
C8 C9 1.526(2)
C8 H8A 0.99
C8 H8B 0.99
C9 C10 1.528(2)
C9 H9A 0.99
C9 H9B 0.99
C10 C11 1.555(2)
C10 C19 1.555(2)
C10 H10 1.0
C11 C12 1.546(2)
C11 H11A 0.99
C11 H11B 0.99
C12 O2 1.454(2)
C12 C13 1.509(2)
C12 H12 1.0
C13 C14 1.382(3)
C13 C18 1.395(2)
C14 C15 1.393(3)
C14 H14 0.95
C15 C16 1.385(3)
C15 H15 0.95
C16 C17 1.399(3)
C16 H16 0.95
C17 C18 1.376(3)
C17 H17 0.95
C18 C19 1.521(2)
C19 O2 1.450(2)
C19 H19 1.0
C20 C21 1.382(3)
C20 C25 1.395(3)
C20 H20 0.95
C21 C22 1.385(3)
C21 H21 0.95
C22 C23 1.388(3)
C22 H22 0.95
C23 C24 1.389(3)
C23 H23 0.95
C24 C25 1.395(3)
C24 H24 0.95
C25 C26 1.497(2)
C26 O3 1.213(3)
C26 C27 1.512(2)
C27 C28 1.526(2)
C27 H27A 0.99
C27 H27B 0.99
C28 C29 1.526(2)
C28 H28A 0.99
C28 H28B 0.99
C29 C30 1.550(2)
C29 C38 1.555(2)
C29 H29 1.0
C30 O4 1.449(2)
C30 C31 1.513(2)
C30 H30 1.0
C31 C32 1.380(2)
C31 C36 1.392(3)
C32 C33 1.394(3)
C32 H32 0.95
C33 C34 1.388(3)
C33 H33 0.95
C34 C35 1.397(3)
C34 H34 0.95
C35 C36 1.378(3)
C35 H35 0.95
C36 C37 1.514(3)
C37 O4 1.452(2)
C37 C38 1.548(2)
C37 H37 1.0
C38 H38A 0.99
C38 H38B 0.99
